data_7222025
loop_
_publ_author_name
'Guo, Huadong'
'Yan, Yongnian'
'Wang, Nan'
'Guo, Xianmin'
'Zheng, Guoli'
'Qi, Yanjuan'

_publ_section_title
;
 A series of entangled coordination polymers assembled by a V-shaped
 bisimidazole ligand and various dicarboxylic acids: synthesis,
 characterization and luminescence properties
;
_journal_issue 34
_journal_name_full CrystEngComm
_journal_page_first 6512
_journal_paper_doi 10.1039/C5CE00903K
_journal_volume 17
_journal_year 2015
_chemical_formula_moiety 'C64 H50 Cd2 N8 O15 S2'
_chemical_formula_sum 'C64 H50 Cd2 N8 O15 S2'
_chemical_formula_weight 1460.04
_chemical_melting_point ?
_chemical_name_systematic
;
 ?
;
_space_group_IT_number 15
_symmetry_cell_setting monoclinic
_symmetry_space_group_name_Hall '-C 2yc'
_symmetry_space_group_name_H-M 'C 1 2/c 1'
_atom_sites_solution_hydrogens geom
_atom_sites_solution_primary direct
_atom_sites_solution_secondary difmap
_audit_creation_method SHELXL-97
_audit_update_record
;
2015-05-06 deposited with the CCDC.
2015-07-31 downloaded from the CCDC.
;
_cell_angle_alpha 90.00
_cell_angle_beta 93.8000(10)
_cell_angle_gamma 90.00
_cell_formula_units_Z 4
_cell_length_a 22.7246(8)
_cell_length_b 18.9485(7)
_cell_length_c 13.5373(5)
_cell_measurement_reflns_used 7221
_cell_measurement_temperature 293(2)
_cell_measurement_theta_max 26.02
_cell_measurement_theta_min 1.61
_cell_volume 5816.3(4)
_computing_cell_refinement 'Bruker SMART'
_computing_data_collection 'Bruker SMART'
_computing_data_reduction 'Bruker SAINT'
_computing_molecular_graphics SHELXP-97
_computing_publication_material SHELXTL
_computing_structure_refinement 'SHELXL-97 (Sheldrick, 1997)'
_computing_structure_solution 'SHELXS-97 (Sheldrick, 1990)'
_diffrn_ambient_temperature 293(2)
_diffrn_detector_area_resol_mean 9.00cm
_diffrn_measured_fraction_theta_full 1.000
_diffrn_measured_fraction_theta_max 1.000
_diffrn_measurement_device_type 'CCD area detector'
_diffrn_measurement_method 'phi and omega scans'
_diffrn_radiation_monochromator graphite
_diffrn_radiation_source 'fine-focus sealed tube'
_diffrn_radiation_type MoK\a
_diffrn_radiation_wavelength 0.71073
_diffrn_reflns_av_R_equivalents 0.0208
_diffrn_reflns_av_sigmaI/netI 0.0232
_diffrn_reflns_limit_h_max 30
_diffrn_reflns_limit_h_min -29
_diffrn_reflns_limit_k_max 25
_diffrn_reflns_limit_k_min -18
_diffrn_reflns_limit_l_max 16
_diffrn_reflns_limit_l_min -18
_diffrn_reflns_number 21336
_diffrn_reflns_theta_full 28.30
_diffrn_reflns_theta_max 28.30
_diffrn_reflns_theta_min 1.40
_diffrn_standards_decay_% none
_diffrn_standards_interval_count none
_diffrn_standards_interval_time none
_diffrn_standards_number none
_exptl_absorpt_coefficient_mu 0.883
_exptl_absorpt_correction_T_max 0.866
_exptl_absorpt_correction_T_min 0.811
_exptl_absorpt_correction_type empirical
_exptl_absorpt_process_details SADABS
_exptl_crystal_colour yellow
_exptl_crystal_density_diffrn 1.667
_exptl_crystal_density_method 'not measured'
_exptl_crystal_description block
_exptl_crystal_F_000 2952
_exptl_crystal_size_max 0.24
_exptl_crystal_size_mid 0.22
_exptl_crystal_size_min 0.16
_refine_diff_density_max 1.574
_refine_diff_density_min -0.832
_refine_diff_density_rms 0.149
_refine_ls_extinction_method none
_refine_ls_goodness_of_fit_ref 1.108
_refine_ls_hydrogen_treatment constr
_refine_ls_matrix_type full
_refine_ls_number_parameters 402
_refine_ls_number_reflns 7221
_refine_ls_number_restraints 0
_refine_ls_restrained_S_all 1.108
_refine_ls_R_factor_all 0.0540
_refine_ls_R_factor_gt 0.0392
_refine_ls_shift/su_max 0.003
_refine_ls_shift/su_mean 0.000
_refine_ls_structure_factor_coef Fsqd
_refine_ls_weighting_details 'calc w=1/[\s^2^(Fo^2^)+(0.0838P)^2^+7.1012P] where P=(Fo^2^+2Fc^2^)/3'
_refine_ls_weighting_scheme calc
_refine_ls_wR_factor_gt 0.1183
_refine_ls_wR_factor_ref 0.1410
_reflns_number_gt 5866
_reflns_number_total 7221
_reflns_threshold_expression >2sigma(I)
_cod_data_source_file c5ce00903k2.cif
_cod_data_source_block 1
_cod_depositor_comments
;
The following automatic conversions were performed:

'_chemical_melting_point' value 'not measured' was changed to '?' -
the value is undefined or not given.

Automatic conversion script
Id: cif_fix_values 3271 2015-04-21 07:52:19Z andrius 
;
_cod_original_sg_symbol_H-M C2/c
_cod_database_code 7222025

loop_
_symmetry_equiv_pos_as_xyz
'x, y, z'
'-x, y, -z+1/2'
'x+1/2, y+1/2, z'
'-x+1/2, y+1/2, -z+1/2'
'-x, -y, -z'
'x, -y, z-1/2'
'-x+1/2, -y+1/2, -z'
'x+1/2, -y+1/2, z-1/2'

loop_
_atom_site_label
_atom_site_type_symbol
_atom_site_fract_x
_atom_site_fract_y
_atom_site_fract_z
_atom_site_U_iso_or_equiv
_atom_site_adp_type
_atom_site_occupancy
_atom_site_symmetry_multiplicity
_atom_site_calc_flag
_atom_site_refinement_flags
_atom_site_disorder_assembly
_atom_site_disorder_group
C1 C 0.87200(17) 0.0443(2) 1.0959(3) 0.0535(9) Uani 1 1 d . . .
H1 H 0.8946 0.0220 1.1465 0.064 Uiso 1 1 calc R . .
C2 C 0.85730(18) 0.0163(2) 1.0059(3) 0.0534(9) Uani 1 1 d . . .
H2 H 0.8670 -0.0284 0.9838 0.064 Uiso 1 1 calc R . .
C3 C 0.82058(14) 0.12282(19) 1.0142(2) 0.0396(7) Uani 1 1 d . . .
H3 H 0.8005 0.1643 0.9971 0.047 Uiso 1 1 calc R . .
C4 C 0.79710(12) 0.06011(16) 0.8565(2) 0.0311(6) Uani 1 1 d . . .
C5 C 0.79252(14) 0.11913(17) 0.7962(2) 0.0367(6) Uani 1 1 d . . .
H5 H 0.8099 0.1615 0.8170 0.044 Uiso 1 1 calc R . .
C6 C 0.76173(14) 0.11447(17) 0.7043(2) 0.0375(6) Uani 1 1 d . . .
H6 H 0.7579 0.1537 0.6631 0.045 Uiso 1 1 calc R . .
C7 C 0.73687(12) 0.05043(16) 0.6752(2) 0.0316(6) Uani 1 1 d . . .
C8 C 0.74308(14) -0.00912(17) 0.7346(2) 0.0382(7) Uani 1 1 d . . .
H8 H 0.7266 -0.0519 0.7133 0.046 Uiso 1 1 calc R . .
C9 C 0.77412(14) -0.00420(17) 0.8259(2) 0.0377(6) Uani 1 1 d . . .
H9 H 0.7794 -0.0438 0.8660 0.045 Uiso 1 1 calc R . .
C10 C 0.62385(14) 0.07158(18) 0.5844(2) 0.0376(7) Uani 1 1 d . . .
C11 C 0.58146(16) 0.02318(19) 0.6085(3) 0.0454(8) Uani 1 1 d . . .
H11 H 0.5908 -0.0245 0.6146 0.054 Uiso 1 1 calc R . .
C12 C 0.52492(16) 0.0467(2) 0.6236(3) 0.0460(8) Uani 1 1 d . . .
H12 H 0.4960 0.0149 0.6401 0.055 Uiso 1 1 calc R . .
C13 C 0.51154(13) 0.11856(18) 0.6139(2) 0.0362(6) Uani 1 1 d . . .
C14 C 0.55401(15) 0.16579(19) 0.5898(3) 0.0413(7) Uani 1 1 d . . .
H14 H 0.5447 0.2134 0.5827 0.050 Uiso 1 1 calc R . .
C15 C 0.61092(14) 0.14277(19) 0.5759(3) 0.0418(7) Uani 1 1 d . . .
H15 H 0.6400 0.1749 0.5611 0.050 Uiso 1 1 calc R . .
C16 C 0.40133(16) 0.1075(2) 0.6157(3) 0.0526(9) Uani 1 1 d . . .
H16 H 0.3963 0.0610 0.5950 0.063 Uiso 1 1 calc R . .
C17 C 0.35884(16) 0.1531(3) 0.6383(3) 0.0550(10) Uani 1 1 d . . .
H17 H 0.3188 0.1427 0.6356 0.066 Uiso 1 1 calc R . .
C18 C 0.44013(14) 0.2099(2) 0.6590(2) 0.0410(7) Uani 1 1 d . . .
H18 H 0.4676 0.2455 0.6727 0.049 Uiso 1 1 calc R . .
C19 C 0.71616(15) 0.19632(17) 1.1925(3) 0.0440(8) Uani 1 1 d . . .
C20 C 0.65105(14) 0.18253(16) 1.2067(3) 0.0381(7) Uani 1 1 d . . .
C21 C 0.60843(15) 0.19958(19) 1.1322(3) 0.0422(7) Uani 1 1 d . . .
H21 H 0.6195 0.2165 1.0717 0.051 Uiso 1 1 calc R . .
C22 C 0.54909(15) 0.19121(19) 1.1487(3) 0.0440(8) Uani 1 1 d . . .
H22 H 0.5206 0.2024 1.0986 0.053 Uiso 1 1 calc R . .
C23 C 0.53163(13) 0.16614(19) 1.2395(2) 0.0394(7) Uani 1 1 d . . .
C24 C 0.57537(15) 0.1463(2) 1.3116(3) 0.0464(8) Uani 1 1 d . . .
H24 H 0.5645 0.1274 1.3711 0.056 Uiso 1 1 calc R . .
C25 C 0.63437(14) 0.1545(2) 1.2961(3) 0.0446(8) Uani 1 1 d . . .
H25 H 0.6629 0.1413 1.3450 0.053 Uiso 1 1 calc R . .
C26 C 0.9118(3) 0.1537(2) 1.3990(3) 0.0685(13) Uani 1 1 d . . .
C27 C 0.9380(2) 0.1453(2) 1.5039(3) 0.0557(10) Uani 1 1 d . A .
C28 C 0.90567(19) 0.1642(3) 1.5814(3) 0.0596(10) Uani 1 1 d . . .
H28 H 0.8673 0.1805 1.5693 0.072 Uiso 1 1 calc R A .
C29 C 0.92971(17) 0.1591(3) 1.6774(3) 0.0540(9) Uani 1 1 d . A .
H29 H 0.9071 0.1719 1.7293 0.065 Uiso 1 1 calc R . .
C30 C 0.98650(16) 0.13546(19) 1.6981(2) 0.0444(8) Uani 1 1 d . . .
C31 C 1.0188(2) 0.1166(3) 1.6189(3) 0.0732(15) Uani 1 1 d . A .
H31 H 1.0572 0.1001 1.6305 0.088 Uiso 1 1 calc R . .
C32 C 0.9946(3) 0.1221(3) 1.5226(3) 0.0823(17) Uani 1 1 d . . .
H32 H 1.0170 0.1100 1.4701 0.099 Uiso 1 1 calc R A .
N1 N 0.84848(12) 0.11069(17) 1.1011(2) 0.0447(7) Uani 1 1 d . A .
N2 N 0.82504(11) 0.06691(14) 0.95351(19) 0.0357(5) Uani 1 1 d . . .
N3 N 0.45382(11) 0.14375(15) 0.6293(2) 0.0383(6) Uani 1 1 d . . .
N4 N 0.38302(12) 0.21681(17) 0.6660(2) 0.0437(6) Uani 1 1 d . . .
O1 O 0.71927(12) 0.09441(17) 0.49520(18) 0.0541(7) Uani 1 1 d . . .
O2 O 0.69255(12) -0.02943(15) 0.5335(2) 0.0565(7) Uani 1 1 d . . .
O3 O 0.73162(12) 0.22347(15) 1.1163(2) 0.0590(7) Uani 1 1 d . . .
O4 O 0.75081(12) 0.17872(17) 1.2650(3) 0.0638(8) Uani 1 1 d . A .
O5 O 0.8600(4) 0.1952(5) 1.3920(7) 0.108(3) Uiso 0.573(7) 1 d P A 1
O5' O 0.8638(3) 0.1465(3) 1.3814(4) 0.0439(17) Uiso 0.427(7) 1 d P A 2
O6 O 0.9500(2) 0.1658(3) 1.3281(4) 0.0562(15) Uiso 0.573(7) 1 d P A 1
O6' O 0.9076(6) 0.1117(7) 1.3409(9) 0.115(4) Uiso 0.427(7) 1 d P A 2
OW1 O 1.0000 0.0385(10) 1.2500 0.287(8) Uiso 1 2 d S . .
OW2 O 0.7312(8) 0.2489(12) 0.5129(14) 0.318(7) Uiso 1 1 d . . .
S1 S 0.69615(3) 0.04378(5) 0.56078(6) 0.03985(19) Uani 1 1 d . . .
Cd1 Cd 0.841510(10) 0.185611(14) 1.226789(16) 0.04036(10) Uani 1 1 d . . .

loop_
_atom_site_aniso_label
_atom_site_aniso_U_11
_atom_site_aniso_U_22
_atom_site_aniso_U_33
_atom_site_aniso_U_23
_atom_site_aniso_U_13
_atom_site_aniso_U_12
C1 0.051(2) 0.068(2) 0.0400(18) 0.0014(17) -0.0084(15) 0.0162(18)
C2 0.058(2) 0.057(2) 0.0437(19) 0.0007(16) -0.0054(16) 0.0231(18)
C3 0.0362(15) 0.0484(18) 0.0337(15) -0.0073(13) -0.0015(12) 0.0041(13)
C4 0.0275(13) 0.0399(15) 0.0262(13) -0.0034(11) 0.0040(10) 0.0055(11)
C5 0.0368(15) 0.0327(15) 0.0400(16) -0.0022(12) -0.0017(12) -0.0011(12)
C6 0.0393(16) 0.0361(15) 0.0369(15) 0.0050(12) 0.0014(12) 0.0021(12)
C7 0.0293(13) 0.0384(15) 0.0274(13) -0.0046(11) 0.0026(10) 0.0037(11)
C8 0.0430(17) 0.0360(16) 0.0355(15) -0.0028(12) 0.0017(13) -0.0033(13)
C9 0.0456(17) 0.0365(15) 0.0315(14) 0.0047(12) 0.0064(12) 0.0004(13)
C10 0.0333(14) 0.0479(18) 0.0312(14) -0.0088(13) -0.0014(11) 0.0065(13)
C11 0.0476(19) 0.0418(17) 0.0471(19) -0.0046(14) 0.0048(15) 0.0067(14)
C12 0.0397(17) 0.0478(19) 0.051(2) -0.0051(15) 0.0094(14) -0.0015(14)
C13 0.0292(14) 0.0477(17) 0.0315(14) -0.0087(12) 0.0002(11) 0.0046(12)
C14 0.0361(16) 0.0406(16) 0.0473(18) -0.0054(14) 0.0035(13) 0.0051(13)
C15 0.0317(15) 0.0466(18) 0.0470(18) -0.0057(14) 0.0027(13) 0.0002(13)
C16 0.0368(17) 0.064(2) 0.057(2) -0.0173(18) 0.0055(15) -0.0080(16)
C17 0.0302(16) 0.079(3) 0.056(2) -0.012(2) 0.0047(15) -0.0033(17)
C18 0.0311(15) 0.0525(18) 0.0389(16) -0.0070(14) -0.0004(12) 0.0066(13)
C19 0.0300(15) 0.0331(16) 0.070(2) -0.0045(15) 0.0098(15) -0.0005(12)
C20 0.0264(14) 0.0400(16) 0.0483(19) -0.0012(13) 0.0049(13) 0.0029(11)
C21 0.0387(17) 0.054(2) 0.0349(16) 0.0019(14) 0.0068(13) 0.0015(14)
C22 0.0343(16) 0.064(2) 0.0327(16) 0.0022(14) -0.0039(13) 0.0022(14)
C23 0.0283(15) 0.0521(18) 0.0378(16) -0.0012(14) 0.0018(12) 0.0010(13)
C24 0.0332(16) 0.065(2) 0.0415(18) 0.0131(16) 0.0036(13) 0.0012(15)
C25 0.0285(15) 0.056(2) 0.0490(19) 0.0088(16) -0.0024(13) 0.0051(14)
C26 0.105(4) 0.050(2) 0.046(2) 0.0005(18) -0.026(2) -0.017(2)
C27 0.083(3) 0.047(2) 0.0349(17) -0.0002(15) -0.0152(18) -0.0133(19)
C28 0.049(2) 0.079(3) 0.049(2) 0.004(2) -0.0148(17) -0.014(2)
C29 0.0439(19) 0.080(3) 0.0372(18) -0.0051(18) -0.0052(15) -0.0121(19)
C30 0.054(2) 0.0491(19) 0.0292(16) -0.0002(13) -0.0061(14) -0.0019(15)
C31 0.078(3) 0.104(4) 0.036(2) -0.004(2) -0.005(2) 0.038(3)
C32 0.109(4) 0.105(4) 0.032(2) -0.009(2) -0.005(2) 0.038(3)
N1 0.0360(14) 0.0648(19) 0.0325(13) -0.0073(12) -0.0046(11) 0.0028(13)
N2 0.0329(12) 0.0424(14) 0.0317(12) -0.0024(11) 0.0006(10) 0.0074(11)
N3 0.0291(12) 0.0493(16) 0.0364(13) -0.0084(11) 0.0019(10) 0.0019(11)
N4 0.0333(13) 0.0613(18) 0.0364(14) -0.0060(13) 0.0015(11) 0.0093(13)
O1 0.0481(14) 0.0838(19) 0.0315(12) 0.0064(12) 0.0101(10) 0.0132(13)
O2 0.0531(15) 0.0621(16) 0.0529(15) -0.0302(13) -0.0075(12) 0.0159(13)
O3 0.0456(14) 0.0532(16) 0.081(2) 0.0074(14) 0.0238(14) -0.0032(12)
O4 0.0281(12) 0.084(2) 0.078(2) 0.0098(16) -0.0002(13) -0.0002(12)
S1 0.0351(4) 0.0557(5) 0.0285(4) -0.0101(3) 0.0005(3) 0.0100(3)
Cd1 0.03256(14) 0.06004(18) 0.02831(14) -0.00481(9) 0.00080(9) -0.01536(10)

loop_
_atom_type_symbol
_atom_type_description
_atom_type_scat_dispersion_real
_atom_type_scat_dispersion_imag
_atom_type_scat_source
C C 0.0033 0.0016 'International Tables Vol C Tables 4.2.6.8 and 6.1.1.4'
H H 0.0000 0.0000 'International Tables Vol C Tables 4.2.6.8 and 6.1.1.4'
N N 0.0061 0.0033 'International Tables Vol C Tables 4.2.6.8 and 6.1.1.4'
O O 0.0106 0.0060 'International Tables Vol C Tables 4.2.6.8 and 6.1.1.4'
S S 0.1246 0.1234 'International Tables Vol C Tables 4.2.6.8 and 6.1.1.4'
Cd Cd -0.8075 1.2024 'International Tables Vol C Tables 4.2.6.8 and 6.1.1.4'

loop_
_geom_angle_atom_site_label_1
_geom_angle_atom_site_label_2
_geom_angle_atom_site_label_3
_geom_angle
_geom_angle_site_symmetry_1
_geom_angle_site_symmetry_3
C2 C1 N1 109.5(3) . .
C2 C1 H1 125.3 . .
N1 C1 H1 125.3 . .
C1 C2 N2 106.4(3) . .
C1 C2 H2 126.8 . .
N2 C2 H2 126.8 . .
N1 C3 N2 110.8(3) . .
N1 C3 H3 124.6 . .
N2 C3 H3 124.6 . .
C9 C4 C5 121.6(3) . .
C9 C4 N2 119.6(3) . .
C5 C4 N2 118.8(3) . .
C4 C5 C6 119.4(3) . .
C4 C5 H5 120.3 . .
C6 C5 H5 120.3 . .
C7 C6 C5 118.8(3) . .
C7 C6 H6 120.6 . .
C5 C6 H6 120.6 . .
C6 C7 C8 121.6(3) . .
C6 C7 S1 119.7(2) . .
C8 C7 S1 118.7(2) . .
C9 C8 C7 119.2(3) . .
C9 C8 H8 120.4 . .
C7 C8 H8 120.4 . .
C4 C9 C8 119.2(3) . .
C4 C9 H9 120.4 . .
C8 C9 H9 120.4 . .
C15 C10 C11 121.2(3) . .
C15 C10 S1 117.9(3) . .
C11 C10 S1 120.8(3) . .
C10 C11 C12 119.1(3) . .
C10 C11 H11 120.4 . .
C12 C11 H11 120.4 . .
C11 C12 C13 119.8(3) . .
C11 C12 H12 120.1 . .
C13 C12 H12 120.1 . .
C14 C13 C12 120.4(3) . .
C14 C13 N3 119.0(3) . .
C12 C13 N3 120.6(3) . .
C13 C14 C15 120.2(3) . .
C13 C14 H14 119.9 . .
C15 C14 H14 119.9 . .
C10 C15 C14 119.3(3) . .
C10 C15 H15 120.4 . .
C14 C15 H15 120.4 . .
C17 C16 N3 106.1(3) . .
C17 C16 H16 126.9 . .
N3 C16 H16 126.9 . .
C16 C17 N4 110.3(3) . .
C16 C17 H17 124.8 . .
N4 C17 H17 124.8 . .
N4 C18 N3 111.1(3) . .
N4 C18 H18 124.4 . .
N3 C18 H18 124.4 . .
O3 C19 O4 124.6(3) . .
O3 C19 C20 120.8(3) . .
O4 C19 C20 114.7(3) . .
C21 C20 C25 120.1(3) . .
C21 C20 C19 120.3(3) . .
C25 C20 C19 119.6(3) . .
C20 C21 C22 119.6(3) . .
C20 C21 H21 120.2 . .
C22 C21 H21 120.2 . .
C21 C22 C23 120.9(3) . .
C21 C22 H22 119.5 . .
C23 C22 H22 119.5 . .
C24 C23 C22 118.3(3) . .
C24 C23 C23 121.3(4) . 2_657
C22 C23 C23 120.2(3) . 2_657
C25 C24 C23 121.1(3) . .
C25 C24 H24 119.4 . .
C23 C24 H24 119.4 . .
C24 C25 C20 119.8(3) . .
C24 C25 H25 120.1 . .
C20 C25 H25 120.1 . .
O5' C26 O6' 74.0(7) . .
O5' C26 O6 122.4(5) . .
O6' C26 O6 69.6(7) . .
O5' C26 O5 41.5(5) . .
O6' C26 O5 108.5(8) . .
O6 C26 O5 115.3(5) . .
O5' C26 C27 120.6(6) . .
O6' C26 C27 126.5(8) . .
O6 C26 C27 116.9(5) . .
O5 C26 C27 113.3(6) . .
C32 C27 C28 119.3(4) . .
C32 C27 C26 120.9(4) . .
C28 C27 C26 119.7(4) . .
C27 C28 C29 120.4(4) . .
C27 C28 H28 119.8 . .
C29 C28 H28 119.8 . .
C30 C29 C28 121.4(4) . .
C30 C29 H29 119.3 . .
C28 C29 H29 119.3 . .
C29 C30 C31 117.7(3) . .
C29 C30 C30 120.7(4) . 2_758
C31 C30 C30 121.4(4) . 2_758
C32 C31 C30 120.7(4) . .
C32 C31 H31 119.7 . .
C30 C31 H31 119.7 . .
C27 C32 C31 120.6(4) . .
C27 C32 H32 119.7 . .
C31 C32 H32 119.7 . .
C3 N1 C1 106.3(3) . .
C3 N1 Cd1 121.0(2) . .
C1 N1 Cd1 132.2(2) . .
C3 N2 C2 107.0(3) . .
C3 N2 C4 125.8(3) . .
C2 N2 C4 127.0(3) . .
C18 N3 C16 106.6(3) . .
C18 N3 C13 125.7(3) . .
C16 N3 C13 127.7(3) . .
C18 N4 C17 105.8(3) . .
C18 N4 Cd1 123.2(3) . 8_455
C17 N4 Cd1 130.8(2) . 8_455
C19 O4 Cd1 110.7(3) . .
C26 O5 Cd1 97.0(5) . .
C26 O5' Cd1 108.5(4) . .
C26 O6' Cd1 93.2(8) . .
O1 S1 O2 120.32(18) . .
O1 S1 C7 107.80(16) . .
O2 S1 C7 108.30(16) . .
O1 S1 C10 107.18(16) . .
O2 S1 C10 107.19(16) . .
C7 S1 C10 105.06(14) . .
O4 Cd1 N1 105.14(12) . .
O4 Cd1 O5' 85.24(18) . .
N1 Cd1 O5' 118.56(18) . .
O4 Cd1 O5 83.4(3) . .
N1 Cd1 O5 142.2(3) . .
O5' Cd1 O5 24.1(2) . .
O4 Cd1 N4 124.41(11) . 8_556
N1 Cd1 N4 100.99(11) . 8_556
O5' Cd1 N4 122.44(17) . 8_556
O5 Cd1 N4 103.9(3) . 8_556
O4 Cd1 O6' 111.1(3) . .
N1 Cd1 O6' 92.6(3) . .
O5' Cd1 O6' 32.2(3) . .
O5 Cd1 O6' 50.9(4) . .
N4 Cd1 O6' 115.7(3) 8_556 .

loop_
_geom_bond_atom_site_label_1
_geom_bond_atom_site_label_2
_geom_bond_distance
_geom_bond_site_symmetry_2
C1 C2 1.350(5) .
C1 N1 1.371(5) .
C1 H1 0.9300 .
C2 N2 1.375(4) .
C2 H2 0.9300 .
C3 N1 1.318(4) .
C3 N2 1.349(4) .
C3 H3 0.9300 .
C4 C9 1.379(4) .
C4 C5 1.384(4) .
C4 N2 1.427(4) .
C5 C6 1.389(4) .
C5 H5 0.9300 .
C6 C7 1.385(4) .
C6 H6 0.9300 .
C7 C8 1.387(4) .
C7 S1 1.755(3) .
C8 C9 1.385(4) .
C8 H8 0.9300 .
C9 H9 0.9300 .
C10 C15 1.384(5) .
C10 C11 1.385(5) .
C10 S1 1.775(3) .
C11 C12 1.388(5) .
C11 H11 0.9300 .
C12 C13 1.399(5) .
C12 H12 0.9300 .
C13 C14 1.371(5) .
C13 N3 1.424(4) .
C14 C15 1.389(5) .
C14 H14 0.9300 .
C15 H15 0.9300 .
C16 C17 1.346(6) .
C16 N3 1.378(4) .
C16 H16 0.9300 .
C17 N4 1.368(6) .
C17 H17 0.9300 .
C18 N4 1.314(4) .
C18 N3 1.358(5) .
C18 H18 0.9300 .
C19 O3 1.226(5) .
C19 O4 1.261(5) .
C19 C20 1.527(4) .
C20 C21 1.389(5) .
C20 C25 1.397(5) .
C21 C22 1.390(5) .
C21 H21 0.9300 .
C22 C23 1.400(5) .
C22 H22 0.9300 .
C23 C24 1.398(5) .
C23 C23 1.483(6) 2_657
C24 C25 1.379(5) .
C24 H24 0.9300 .
C25 H25 0.9300 .
C26 O5' 1.110(7) .
C26 O6' 1.118(13) .
C26 O6 1.356(8) .
C26 O5 1.414(11) .
C26 C27 1.512(5) .
C27 C32 1.366(7) .
C27 C28 1.367(6) .
C28 C29 1.380(5) .
C28 H28 0.9300 .
C29 C30 1.377(5) .
C29 H29 0.9300 .
C30 C31 1.386(6) .
C30 C30 1.497(6) 2_758
C31 C32 1.385(6) .
C31 H31 0.9300 .
C32 H32 0.9300 .
N1 Cd1 2.230(3) .
N4 Cd1 2.256(3) 8_455
O1 S1 1.431(3) .
O2 S1 1.436(3) .
O4 Cd1 2.162(3) .
O5 Cd1 2.255(10) .
O5' Cd1 2.246(6) .
O6' Cd1 2.509(12) .
OW2 OW2 0.94(3) 7_656
Cd1 N4 2.256(3) 8_556

loop_
_geom_torsion_atom_site_label_1
_geom_torsion_atom_site_label_2
_geom_torsion_atom_site_label_3
_geom_torsion_atom_site_label_4
_geom_torsion
_geom_torsion_site_symmetry_1
_geom_torsion_site_symmetry_4
N1 C1 C2 N2 1.3(5) . .
C9 C4 C5 C6 3.0(5) . .
N2 C4 C5 C6 -175.4(3) . .
C4 C5 C6 C7 -0.6(5) . .
C5 C6 C7 C8 -1.4(5) . .
C5 C6 C7 S1 178.4(2) . .
C6 C7 C8 C9 1.0(5) . .
S1 C7 C8 C9 -178.7(2) . .
C5 C4 C9 C8 -3.3(5) . .
N2 C4 C9 C8 175.0(3) . .
C7 C8 C9 C4 1.3(5) . .
C15 C10 C11 C12 0.5(5) . .
S1 C10 C11 C12 -178.1(3) . .
C10 C11 C12 C13 0.3(5) . .
C11 C12 C13 C14 -0.2(5) . .
C11 C12 C13 N3 -179.8(3) . .
C12 C13 C14 C15 -0.7(5) . .
N3 C13 C14 C15 179.0(3) . .
C11 C10 C15 C14 -1.4(5) . .
S1 C10 C15 C14 177.2(3) . .
C13 C14 C15 C10 1.5(5) . .
N3 C16 C17 N4 -0.1(5) . .
O3 C19 C20 C21 1.1(5) . .
O4 C19 C20 C21 -180.0(3) . .
O3 C19 C20 C25 -177.1(3) . .
O4 C19 C20 C25 1.8(5) . .
C25 C20 C21 C22 2.6(5) . .
C19 C20 C21 C22 -175.6(3) . .
C20 C21 C22 C23 0.3(6) . .
C21 C22 C23 C24 -3.2(6) . .
C21 C22 C23 C23 172.2(3) . 2_657
C22 C23 C24 C25 3.2(6) . .
C23 C23 C24 C25 -172.1(3) 2_657 .
C23 C24 C25 C20 -0.4(6) . .
C21 C20 C25 C24 -2.6(6) . .
C19 C20 C25 C24 175.7(3) . .
O5' C26 C27 C32 149.9(6) . .
O6' C26 C27 C32 57.6(11) . .
O6 C26 C27 C32 -26.1(7) . .
O5 C26 C27 C32 -163.9(6) . .
O5' C26 C27 C28 -33.3(7) . .
O6' C26 C27 C28 -125.6(10) . .
O6 C26 C27 C28 150.8(5) . .
O5 C26 C27 C28 12.9(7) . .
C32 C27 C28 C29 -0.8(7) . .
C26 C27 C28 C29 -177.7(4) . .
C27 C28 C29 C30 0.4(7) . .
C28 C29 C30 C31 -0.2(7) . .
C28 C29 C30 C30 175.3(3) . 2_758
C29 C30 C31 C32 0.6(8) . .
C30 C30 C31 C32 -175.0(4) 2_758 .
C28 C27 C32 C31 1.1(8) . .
C26 C27 C32 C31 178.0(5) . .
C30 C31 C32 C27 -1.0(9) . .
N2 C3 N1 C1 0.2(4) . .
N2 C3 N1 Cd1 -172.4(2) . .
C2 C1 N1 C3 -0.9(5) . .
C2 C1 N1 Cd1 170.5(3) . .
N1 C3 N2 C2 0.6(4) . .
N1 C3 N2 C4 175.8(3) . .
C1 C2 N2 C3 -1.1(4) . .
C1 C2 N2 C4 -176.2(3) . .
C9 C4 N2 C3 -140.8(3) . .
C5 C4 N2 C3 37.6(4) . .
C9 C4 N2 C2 33.5(5) . .
C5 C4 N2 C2 -148.1(4) . .
N4 C18 N3 C16 0.8(4) . .
N4 C18 N3 C13 179.7(3) . .
C17 C16 N3 C18 -0.4(4) . .
C17 C16 N3 C13 -179.3(3) . .
C14 C13 N3 C18 -26.3(5) . .
C12 C13 N3 C18 153.4(3) . .
C14 C13 N3 C16 152.4(4) . .
C12 C13 N3 C16 -27.9(5) . .
N3 C18 N4 C17 -0.8(4) . .
N3 C18 N4 Cd1 174.0(2) . 8_455
C16 C17 N4 C18 0.6(5) . .
C16 C17 N4 Cd1 -173.7(3) . 8_455
O3 C19 O4 Cd1 -10.0(5) . .
C20 C19 O4 Cd1 171.1(2) . .
O5' C26 O5 Cd1 -67.8(7) . .
O6' C26 O5 Cd1 -32.4(9) . .
O6 C26 O5 Cd1 43.2(6) . .
C27 C26 O5 Cd1 -178.3(3) . .
O6' C26 O5' Cd1 -68.3(7) . .
O6 C26 O5' Cd1 -16.0(7) . .
O5 C26 O5' Cd1 76.8(7) . .
C27 C26 O5' Cd1 168.3(3) . .
O5' C26 O6' Cd1 52.2(5) . .
O6 C26 O6' Cd1 -82.3(5) . .
O5 C26 O6' Cd1 28.6(7) . .
C27 C26 O6' Cd1 168.7(6) . .
C6 C7 S1 O1 29.2(3) . .
C8 C7 S1 O1 -151.1(2) . .
C6 C7 S1 O2 160.8(3) . .
C8 C7 S1 O2 -19.4(3) . .
C6 C7 S1 C10 -84.9(3) . .
C8 C7 S1 C10 94.9(3) . .
C15 C10 S1 O1 -26.0(3) . .
C11 C10 S1 O1 152.7(3) . .
C15 C10 S1 O2 -156.4(3) . .
C11 C10 S1 O2 22.3(3) . .
C15 C10 S1 C7 88.5(3) . .
C11 C10 S1 C7 -92.8(3) . .
C19 O4 Cd1 N1 -60.4(3) . .
C19 O4 Cd1 O5' -178.8(3) . .
C19 O4 Cd1 O5 157.1(4) . .
C19 O4 Cd1 N4 54.7(3) . 8_556
C19 O4 Cd1 O6' -159.3(4) . .
C3 N1 Cd1 O4 67.2(3) . .
C1 N1 Cd1 O4 -103.1(4) . .
C3 N1 Cd1 O5' 160.0(3) . .
C1 N1 Cd1 O5' -10.3(4) . .
C3 N1 Cd1 O5 166.2(5) . .
C1 N1 Cd1 O5 -4.2(6) . .
C3 N1 Cd1 N4 -63.3(3) . 8_556
C1 N1 Cd1 N4 126.4(3) . 8_556
C3 N1 Cd1 O6' 179.9(4) . .
C1 N1 Cd1 O6' 9.6(5) . .
C26 O5' Cd1 O4 -167.3(5) . .
C26 O5' Cd1 N1 88.1(5) . .
C26 O5' Cd1 O5 -82.7(8) . .
C26 O5' Cd1 N4 -39.0(6) . 8_556
C26 O5' Cd1 O6' 48.4(6) . .
C26 O5 Cd1 O4 141.1(5) . .
C26 O5 Cd1 N1 34.8(7) . .
C26 O5 Cd1 O5' 48.0(6) . .
C26 O5 Cd1 N4 -95.0(5) . 8_556
C26 O5 Cd1 O6' 17.0(5) . .
C26 O6' Cd1 O4 -83.4(8) . .
C26 O6' Cd1 N1 169.3(7) . .
C26 O6' Cd1 O5' -44.8(6) . .
C26 O6' Cd1 O5 -21.5(6) . .
C26 O6' Cd1 N4 65.8(8) . 8_556
